data_2243416
loop_
_publ_author_name
'Sheakh Mohamad, Ropak A.'
'Hamad, Wali M.'
'Aziz, Hashim J.'

_publ_section_title
;
 Crystal structure and Hirshfeld surface analysis of
 4-(naphthalen-2-yl)-<i>N</i>-[(<i>Z</i>)-4-propoxybenzylidene]-1,3-thiazol-2-amine
;
_journal_coeditor_code WM5556
_journal_issue 6
_journal_name_full 'Acta Crystallographica Section E'
_journal_page_first 920
_journal_page_last 923
_journal_paper_doi 10.1107/S2056989020006611
_journal_volume 76
_journal_year 2020
_chemical_formula_iupac 'C23 H20 N2 O S'
_chemical_formula_moiety 'C23 H20 N2 O S'
_chemical_formula_sum 'C23 H20 N2 O S'
_chemical_formula_weight 372.47
_chemical_name_systematic 4-(Naphthalen-2-yl)-<i>N</i>-[(<i>Z</i>)-4-propoxybenzylidene]-1,3-thiazol-2-amine
_space_group_crystal_system monoclinic
_space_group_IT_number 14
_space_group_name_Hall '-P 2ybc'
_space_group_name_H-M_alt 'P 1 21/c 1'
_atom_sites_solution_hydrogens geom
_audit_creation_method SHELXL-2017/1
_cell_angle_alpha 90
_cell_angle_beta 104.370(5)
_cell_angle_gamma 90
_cell_formula_units_Z 4
_cell_length_a 19.1636(11)
_cell_length_b 6.0482(3)
_cell_length_c 17.0230(10)
_cell_measurement_reflns_used 9076
_cell_measurement_temperature 296(2)
_cell_measurement_theta_max 31.56
_cell_measurement_theta_min 1.84
_cell_volume 1911.33(19)
_computing_cell_refinement
;
X-AREA (Stoe & Cie, 2002)
;
_computing_data_collection
;
X-AREA (Stoe & Cie, 2002)
;
_computing_data_reduction
;
X-RED (Stoe & Cie, 2002)
;
_computing_molecular_graphics
;
PLATON (Spek, 2020)
;
_computing_publication_material
;
WinGX (Farrugia, 2012)
;
_computing_structure_refinement
;
<i>SHELXL2017/1</i> (Sheldrick, 2015b)
;
_computing_structure_solution
;
<i>SHELXT2017/1</i> (Sheldrick, 2015a)
;
_diffrn_ambient_temperature 296(2)
_diffrn_detector_area_resol_mean 6.67
_diffrn_measured_fraction_theta_full 1.000
_diffrn_measured_fraction_theta_max 1.000
_diffrn_measurement_device_type 'STOE IPDS 2'
_diffrn_measurement_method 'rotation method'
_diffrn_radiation_type MoK\a
_diffrn_radiation_wavelength 0.71073
_diffrn_reflns_av_R_equivalents 0.0775
_diffrn_reflns_av_unetI/netI 0.0744
_diffrn_reflns_limit_h_max 23
_diffrn_reflns_limit_h_min -19
_diffrn_reflns_limit_k_max 7
_diffrn_reflns_limit_k_min -7
_diffrn_reflns_limit_l_max 20
_diffrn_reflns_limit_l_min -20
_diffrn_reflns_number 12341
_diffrn_reflns_theta_full 25.242
_diffrn_reflns_theta_max 25.996
_diffrn_reflns_theta_min 2.194
_diffrn_source 'sealed X-ray tube, 12 x 0.4 mm long-fine focus'
_exptl_absorpt_coefficient_mu 0.184
_exptl_absorpt_correction_T_max 0.9888
_exptl_absorpt_correction_T_min 0.9188
_exptl_absorpt_correction_type integration
_exptl_absorpt_process_details
;
(X-RED32; Stoe & Cie, 2002)
;
_exptl_crystal_colour yellow
_exptl_crystal_density_diffrn 1.294
_exptl_crystal_description stick
_exptl_crystal_F_000 784
_exptl_crystal_size_max 0.680
_exptl_crystal_size_mid 0.287
_exptl_crystal_size_min 0.050
_refine_diff_density_max 0.124
_refine_diff_density_min -0.156
_refine_ls_extinction_method none
_refine_ls_goodness_of_fit_ref 0.956
_refine_ls_hydrogen_treatment constr
_refine_ls_matrix_type full
_refine_ls_number_parameters 245
_refine_ls_number_reflns 3770
_refine_ls_number_restraints 0
_refine_ls_restrained_S_all 0.956
_refine_ls_R_factor_all 0.1308
_refine_ls_R_factor_gt 0.0555
_refine_ls_shift/su_max 0.000
_refine_ls_shift/su_mean 0.000
_refine_ls_structure_factor_coef Fsqd
_refine_ls_weighting_details 'w=1/[\s^2^(Fo^2^)+(0.0235P)^2^] where P=(Fo^2^+2Fc^2^)/3'
_refine_ls_weighting_scheme calc
_refine_ls_wR_factor_gt 0.0725
_refine_ls_wR_factor_ref 0.0872
_reflns_number_gt 1951
_reflns_number_total 3770
_reflns_threshold_expression 'I > 2\s(I)'
_cod_data_source_file wm5556sup1.cif
_cod_data_source_block I
_cod_original_cell_volume 1911.32(19)
_cod_original_sg_symbol_H-M 'P 21/c'
_cod_database_code 2243416
_shelx_space_group_comment
;
The symmetry employed for this shelxl refinement is uniquely defined
by the following loop, which should always be used as a source of
symmetry information in preference to the above space-group names.
They are only intended as comments.
;

loop_
_space_group_symop_operation_xyz
'x, y, z'
'-x, y+1/2, -z+1/2'
'-x, -y, -z'
'x, -y-1/2, z-1/2'

loop_
_atom_site_type_symbol
_atom_site_label
_atom_site_fract_x
_atom_site_fract_y
_atom_site_fract_z
_atom_site_U_iso_or_equiv
_atom_site_adp_type
_atom_site_calc_flag
_atom_site_occupancy
_atom_site_disorder_assembly
_atom_site_disorder_group
S S1 0.72771(5) 0.01821(13) 0.45111(4) 0.0700(2) Uani d 1 . .
O O1 0.57359(10) 0.7728(3) -0.00225(10) 0.0614(5) Uani d 1 . .
N N1 0.78855(12) 0.3982(3) 0.46984(12) 0.0518(6) Uani d 1 . .
N N2 0.71496(12) 0.3175(4) 0.33523(12) 0.0574(6) Uani d 1 . .
C C15 0.69256(14) 0.5693(4) 0.22324(14) 0.0471(6) Uani d 1 . .
C C6 0.88892(13) 0.4646(4) 0.76167(14) 0.0486(6) Uani d 1 . .
C C8 0.84752(13) 0.4163(4) 0.61580(15) 0.0467(6) Uani d 1 . .
C C11 0.80536(13) 0.2954(4) 0.54458(15) 0.0481(6) Uani d 1 . .
C C7 0.85390(13) 0.3407(4) 0.69324(15) 0.0497(7) Uani d 1 . .
H H7 0.834523 0.203683 0.700743 0.060 Uiso calc 1 . .
C C20 0.63762(14) 0.4417(4) 0.17593(14) 0.0552(7) Uani d 1 . .
H H20 0.626787 0.304989 0.194986 0.066 Uiso calc 1 . .
C C18 0.61554(13) 0.7170(4) 0.07205(14) 0.0494(7) Uani d 1 . .
C C13 0.74782(15) 0.2697(4) 0.41597(15) 0.0526(7) Uani d 1 . .
C C5 0.91907(14) 0.6724(4) 0.75068(16) 0.0520(7) Uani d 1 . .
C C9 0.87997(14) 0.6206(4) 0.60570(16) 0.0542(7) Uani d 1 . .
H H9 0.877676 0.671926 0.553618 0.065 Uiso calc 1 . .
C C19 0.59913(14) 0.5150(5) 0.10142(14) 0.0557(7) Uani d 1 . .
H H19 0.562053 0.428985 0.070646 0.067 Uiso calc 1 . .
C C10 0.91444(14) 0.7434(5) 0.67047(16) 0.0581(7) Uani d 1 . .
H H10 0.935420 0.876963 0.661879 0.070 Uiso calc 1 . .
C C17 0.67016(15) 0.8446(5) 0.11727(16) 0.0570(7) Uani d 1 . .
H H17 0.681829 0.979223 0.097421 0.068 Uiso calc 1 . .
C C14 0.72982(13) 0.5003(5) 0.30469(13) 0.0548(7) Uani d 1 . .
H H14 0.765398 0.591233 0.335507 0.066 Uiso calc 1 . .
C C16 0.70766(14) 0.7699(5) 0.19294(15) 0.0574(7) Uani d 1 . .
H H16 0.744007 0.857655 0.224102 0.069 Uiso calc 1 . .
C C1 0.89269(14) 0.3919(5) 0.84200(16) 0.0592(7) Uani d 1 . .
H H1 0.873907 0.254632 0.850405 0.071 Uiso calc 1 . .
C C12 0.77718(16) 0.0891(4) 0.54435(16) 0.0617(7) Uani d 1 . .
H H12 0.784240 -0.001549 0.589769 0.074 Uiso calc 1 . .
C C2 0.92348(16) 0.5211(6) 0.90667(17) 0.0732(9) Uani d 1 . .
H H2 0.924833 0.472661 0.958877 0.088 Uiso calc 1 . .
C C21 0.59299(17) 0.9645(5) -0.04130(15) 0.0699(8) Uani d 1 . .
H H21A 0.642670 0.953582 -0.044645 0.084 Uiso calc 1 . .
H H21B 0.587991 1.096221 -0.010673 0.084 Uiso calc 1 . .
C C4 0.95124(16) 0.7990(5) 0.81968(18) 0.0696(8) Uani d 1 . .
H H4 0.971585 0.935292 0.813145 0.084 Uiso calc 1 . .
C C3 0.95304(17) 0.7257(6) 0.89530(18) 0.0761(9) Uani d 1 . .
H H3 0.974148 0.812465 0.939997 0.091 Uiso calc 1 . .
C C22 0.54367(17) 0.9770(6) -0.12479(17) 0.0846(10) Uani d 1 . .
H H22A 0.554784 1.109652 -0.151339 0.102 Uiso calc 1 . .
H H22B 0.494394 0.989504 -0.120138 0.102 Uiso calc 1 . .
C C23 0.54931(19) 0.7806(7) -0.17675(18) 0.0990(12) Uani d 1 . .
H H23A 0.518100 0.801144 -0.229840 0.149 Uiso calc 1 . .
H H23B 0.535317 0.649628 -0.152709 0.149 Uiso calc 1 . .
H H23C 0.598123 0.765472 -0.180940 0.149 Uiso calc 1 . .

loop_
_atom_site_aniso_label
_atom_site_aniso_U_11
_atom_site_aniso_U_22
_atom_site_aniso_U_33
_atom_site_aniso_U_12
_atom_site_aniso_U_13
_atom_site_aniso_U_23
S1 0.0868(6) 0.0596(5) 0.0589(4) -0.0121(5) 0.0092(4) 0.0028(4)
O1 0.0618(12) 0.0702(13) 0.0472(10) -0.0091(10) 0.0041(9) 0.0089(9)
N1 0.0573(14) 0.0520(13) 0.0459(13) 0.0032(12) 0.0128(11) 0.0038(11)
N2 0.0621(15) 0.0622(15) 0.0476(13) 0.0043(13) 0.0130(11) 0.0051(12)
C15 0.0488(16) 0.0527(17) 0.0402(13) -0.0014(14) 0.0117(12) -0.0031(12)
C6 0.0387(14) 0.0577(17) 0.0493(14) 0.0052(14) 0.0107(12) 0.0021(14)
C8 0.0437(15) 0.0471(15) 0.0496(16) 0.0062(13) 0.0123(12) 0.0080(12)
C11 0.0460(15) 0.0497(16) 0.0494(15) 0.0075(13) 0.0134(13) 0.0084(13)
C7 0.0462(16) 0.0480(16) 0.0553(16) -0.0014(13) 0.0136(13) 0.0053(13)
C20 0.0679(19) 0.0524(17) 0.0463(15) -0.0097(15) 0.0159(14) 0.0010(13)
C18 0.0457(15) 0.0578(18) 0.0437(15) -0.0019(14) 0.0093(12) -0.0005(13)
C13 0.0562(17) 0.0571(18) 0.0452(15) 0.0088(15) 0.0140(13) 0.0041(14)
C5 0.0432(16) 0.0509(17) 0.0607(18) 0.0018(14) 0.0103(13) 0.0005(14)
C9 0.0556(17) 0.0562(17) 0.0497(16) 0.0031(15) 0.0107(14) 0.0123(13)
C19 0.0610(17) 0.0587(18) 0.0450(14) -0.0186(16) 0.0085(13) -0.0065(14)
C10 0.0540(17) 0.0513(17) 0.0680(19) 0.0011(15) 0.0135(15) 0.0109(15)
C17 0.0616(18) 0.0525(17) 0.0563(17) -0.0101(15) 0.0135(14) 0.0033(13)
C14 0.0522(17) 0.0664(19) 0.0446(14) 0.0054(16) 0.0101(12) -0.0054(15)
C16 0.0545(17) 0.0619(19) 0.0534(17) -0.0124(15) 0.0085(14) -0.0033(14)
C1 0.0509(17) 0.073(2) 0.0528(17) -0.0034(15) 0.0119(14) 0.0007(15)
C12 0.0750(19) 0.0530(18) 0.0530(16) -0.0017(17) 0.0079(14) 0.0076(14)
C2 0.072(2) 0.094(2) 0.0542(17) -0.005(2) 0.0168(15) -0.0041(18)
C21 0.085(2) 0.0626(19) 0.0587(17) -0.0039(18) 0.0113(16) 0.0097(16)
C4 0.066(2) 0.067(2) 0.075(2) -0.0083(17) 0.0159(17) -0.0091(17)
C3 0.076(2) 0.087(3) 0.062(2) -0.012(2) 0.0097(17) -0.0188(18)
C22 0.084(2) 0.099(3) 0.0621(19) -0.002(2) 0.0013(17) 0.028(2)
C23 0.100(3) 0.139(3) 0.0546(19) -0.035(3) 0.0144(19) -0.005(2)

loop_
_atom_type_symbol
_atom_type_description
_atom_type_scat_dispersion_real
_atom_type_scat_dispersion_imag
_atom_type_scat_source
C C 0.0033 0.0016 'International Tables Vol C Tables 4.2.6.8 and 6.1.1.4'
H H 0.0000 0.0000 'International Tables Vol C Tables 4.2.6.8 and 6.1.1.4'
N N 0.0061 0.0033 'International Tables Vol C Tables 4.2.6.8 and 6.1.1.4'
O O 0.0106 0.0060 'International Tables Vol C Tables 4.2.6.8 and 6.1.1.4'
S S 0.1246 0.1234 'International Tables Vol C Tables 4.2.6.8 and 6.1.1.4'

loop_
_geom_angle_atom_site_label_1
_geom_angle_atom_site_label_2
_geom_angle_atom_site_label_3
_geom_angle_site_symmetry_1
_geom_angle_site_symmetry_3
_geom_angle
_geom_angle_publ_flag
C12 S1 C13 . . 88.87(14) ?
C18 O1 C21 . . 118.1(2) ?
C13 N1 C11 . . 110.0(2) ?
C14 N2 C13 . . 119.1(2) ?
C16 C15 C20 . . 118.1(2) ?
C16 C15 C14 . . 120.7(3) ?
C20 C15 C14 . . 121.0(2) ?
C7 C6 C5 . . 119.3(2) ?
C7 C6 C1 . . 122.1(3) ?
C5 C6 C1 . . 118.5(2) ?
C7 C8 C9 . . 118.1(2) ?
C7 C8 C11 . . 121.7(2) ?
C9 C8 C11 . . 120.1(2) ?
C12 C11 N1 . . 114.2(2) ?
C12 C11 C8 . . 126.4(2) ?
N1 C11 C8 . . 119.3(2) ?
C8 C7 C6 . . 121.9(2) ?
C8 C7 H7 . . 119.0 ?
C6 C7 H7 . . 119.0 ?
C19 C20 C15 . . 120.8(2) ?
C19 C20 H20 . . 119.6 ?
C15 C20 H20 . . 119.6 ?
O1 C18 C17 . . 125.0(2) ?
O1 C18 C19 . . 114.8(2) ?
C17 C18 C19 . . 120.2(2) ?
N1 C13 N2 . . 128.0(2) ?
N1 C13 S1 . . 115.54(19) ?
N2 C13 S1 . . 116.3(2) ?
C4 C5 C10 . . 123.4(3) ?
C4 C5 C6 . . 118.8(2) ?
C10 C5 C6 . . 117.9(2) ?
C10 C9 C8 . . 121.3(2) ?
C10 C9 H9 . . 119.3 ?
C8 C9 H9 . . 119.3 ?
C20 C19 C18 . . 120.0(2) ?
C20 C19 H19 . . 120.0 ?
C18 C19 H19 . . 120.0 ?
C9 C10 C5 . . 121.3(3) ?
C9 C10 H10 . . 119.3 ?
C5 C10 H10 . . 119.3 ?
C18 C17 C16 . . 119.0(2) ?
C18 C17 H17 . . 120.5 ?
C16 C17 H17 . . 120.5 ?
N2 C14 C15 . . 121.8(3) ?
N2 C14 H14 . . 119.1 ?
C15 C14 H14 . . 119.1 ?
C15 C16 C17 . . 121.8(3) ?
C15 C16 H16 . . 119.1 ?
C17 C16 H16 . . 119.1 ?
C2 C1 C6 . . 120.6(3) ?
C2 C1 H1 . . 119.7 ?
C6 C1 H1 . . 119.7 ?
C11 C12 S1 . . 111.4(2) ?
C11 C12 H12 . . 124.3 ?
S1 C12 H12 . . 124.3 ?
C1 C2 C3 . . 120.5(3) ?
C1 C2 H2 . . 119.8 ?
C3 C2 H2 . . 119.8 ?
O1 C21 C22 . . 107.8(2) ?
O1 C21 H21A . . 110.1 ?
C22 C21 H21A . . 110.1 ?
O1 C21 H21B . . 110.1 ?
C22 C21 H21B . . 110.1 ?
H21A C21 H21B . . 108.5 ?
C3 C4 C5 . . 121.1(3) ?
C3 C4 H4 . . 119.4 ?
C5 C4 H4 . . 119.4 ?
C4 C3 C2 . . 120.5(3) ?
C4 C3 H3 . . 119.8 ?
C2 C3 H3 . . 119.8 ?
C21 C22 C23 . . 113.4(3) ?
C21 C22 H22A . . 108.9 ?
C23 C22 H22A . . 108.9 ?
C21 C22 H22B . . 108.9 ?
C23 C22 H22B . . 108.9 ?
H22A C22 H22B . . 107.7 ?
C22 C23 H23A . . 109.5 ?
C22 C23 H23B . . 109.5 ?
H23A C23 H23B . . 109.5 ?
C22 C23 H23C . . 109.5 ?
H23A C23 H23C . . 109.5 ?
H23B C23 H23C . . 109.5 ?

loop_
_geom_bond_atom_site_label_1
_geom_bond_atom_site_label_2
_geom_bond_site_symmetry_2
_geom_bond_distance
_geom_bond_publ_flag
S1 C12 . 1.690(3) y
S1 C13 . 1.713(3) y
O1 C18 . 1.362(3) y
O1 C21 . 1.431(3) y
N1 C13 . 1.304(3) y
N1 C11 . 1.380(3) y
N2 C14 . 1.284(3) y
N2 C13 . 1.393(3) y
C15 C16 . 1.377(3) ?
C15 C20 . 1.390(3) ?
C15 C14 . 1.454(3) ?
C6 C7 . 1.407(3) ?
C6 C5 . 1.415(3) ?
C6 C1 . 1.421(3) ?
C8 C7 . 1.372(3) ?
C8 C9 . 1.413(3) ?
C8 C11 . 1.473(3) ?
C11 C12 . 1.359(3) ?
C7 H7 . 0.9300 ?
C20 C19 . 1.373(3) ?
C20 H20 . 0.9300 ?
C18 C17 . 1.372(3) ?
C18 C19 . 1.386(3) ?
C5 C4 . 1.409(4) ?
C5 C10 . 1.413(3) ?
C9 C10 . 1.357(4) ?
C9 H9 . 0.9300 ?
C19 H19 . 0.9300 ?
C10 H10 . 0.9300 ?
C17 C16 . 1.386(3) ?
C17 H17 . 0.9300 ?
C14 H14 . 0.9300 ?
C16 H16 . 0.9300 ?
C1 C2 . 1.360(4) ?
C1 H1 . 0.9300 ?
C12 H12 . 0.9300 ?
C2 C3 . 1.394(4) ?
C2 H2 . 0.9300 ?
C21 C22 . 1.501(3) ?
C21 H21A . 0.9700 ?
C21 H21B . 0.9700 ?
C4 C3 . 1.354(4) ?
C4 H4 . 0.9300 ?
C3 H3 . 0.9300 ?
C22 C23 . 1.501(4) ?
C22 H22A . 0.9700 ?
C22 H22B . 0.9700 ?
C23 H23A . 0.9600 ?
C23 H23B . 0.9600 ?
C23 H23C . 0.9600 ?

loop_
_geom_hbond_atom_site_label_D
_geom_hbond_atom_site_label_H
_geom_hbond_atom_site_label_A
_geom_hbond_site_symmetry_A
_geom_hbond_distance_DH
_geom_hbond_distance_HA
_geom_hbond_distance_DA
_geom_hbond_angle_DHA
_geom_hbond_publ_flag
C4 H4 Cg3 2_554 0.93 2.83 3.496 130 yes
C16 H16 Cg3 4_566 0.93 3.00 3.607 125 yes

loop_
_geom_torsion_atom_site_label_1
_geom_torsion_atom_site_label_2
_geom_torsion_atom_site_label_3
_geom_torsion_atom_site_label_4
_geom_torsion_site_symmetry_1
_geom_torsion_site_symmetry_2
_geom_torsion_site_symmetry_3
_geom_torsion_site_symmetry_4
_geom_torsion
_geom_torsion_publ_flag
C13 N1 C11 C12 . . . . 0.8(3) ?
C13 N1 C11 C8 . . . . -176.4(2) ?
C7 C8 C11 C12 . . . . -9.7(4) ?
C9 C8 C11 C12 . . . . 173.2(3) ?
C7 C8 C11 N1 . . . . 167.1(2) ?
C9 C8 C11 N1 . . . . -10.0(3) ?
C9 C8 C7 C6 . . . . 2.6(4) ?
C11 C8 C7 C6 . . . . -174.5(2) ?
C5 C6 C7 C8 . . . . -0.5(4) ?
C1 C6 C7 C8 . . . . 176.9(2) ?
C16 C15 C20 C19 . . . . -0.6(4) ?
C14 C15 C20 C19 . . . . 175.3(2) ?
C21 O1 C18 C17 . . . . 8.3(4) ?
C21 O1 C18 C19 . . . . -172.1(2) ?
C11 N1 C13 N2 . . . . 174.8(2) ?
C11 N1 C13 S1 . . . . -0.4(3) ?
C14 N2 C13 N1 . . . . 7.1(4) ?
C14 N2 C13 S1 . . . . -177.7(2) ?
C12 S1 C13 N1 . . . . 0.0(2) ?
C12 S1 C13 N2 . . . . -175.9(2) ?
C7 C6 C5 C4 . . . . 177.3(2) ?
C1 C6 C5 C4 . . . . -0.3(4) ?
C7 C6 C5 C10 . . . . -1.9(4) ?
C1 C6 C5 C10 . . . . -179.5(2) ?
C7 C8 C9 C10 . . . . -2.3(4) ?
C11 C8 C9 C10 . . . . 174.9(2) ?
C15 C20 C19 C18 . . . . 0.9(4) ?
O1 C18 C19 C20 . . . . -179.7(2) ?
C17 C18 C19 C20 . . . . -0.1(4) ?
C8 C9 C10 C5 . . . . -0.2(4) ?
C4 C5 C10 C9 . . . . -176.9(3) ?
C6 C5 C10 C9 . . . . 2.3(4) ?
O1 C18 C17 C16 . . . . 178.6(2) ?
C19 C18 C17 C16 . . . . -1.0(4) ?
C13 N2 C14 C15 . . . . -174.3(2) ?
C16 C15 C14 N2 . . . . 177.6(3) ?
C20 C15 C14 N2 . . . . 1.9(4) ?
C20 C15 C16 C17 . . . . -0.5(4) ?
C14 C15 C16 C17 . . . . -176.4(2) ?
C18 C17 C16 C15 . . . . 1.3(4) ?
C7 C6 C1 C2 . . . . -176.4(3) ?
C5 C6 C1 C2 . . . . 1.1(4) ?
N1 C11 C12 S1 . . . . -0.9(3) ?
C8 C11 C12 S1 . . . . 176.1(2) ?
C13 S1 C12 C11 . . . . 0.5(2) ?
C6 C1 C2 C3 . . . . -1.1(4) ?
C18 O1 C21 C22 . . . . 174.3(2) ?
C10 C5 C4 C3 . . . . 178.6(3) ?
C6 C5 C4 C3 . . . . -0.5(4) ?
C5 C4 C3 C2 . . . . 0.6(5) ?
C1 C2 C3 C4 . . . . 0.3(5) ?
O1 C21 C22 C23 . . . . -61.0(3) ?

_cod_database_fobs_code 2243416
